data_4346907
loop_
_publ_author_name
'Zwettler, Niklas'
'Dup\'e, Antoine'
'Schachner, J\"org A'
'Belaj, Ferdinand'
'M\"osch-Zanetti, Nadia C'

_publ_section_title
;
 Templated C-C and C-N Bond Formation Facilitated by a Molybdenum(VI)
 Metal Center.
;
_journal_issue 24
_journal_name_full 'Inorganic chemistry'
_journal_page_first 11969
_journal_page_last 11976
_journal_paper_doi 10.1021/acs.inorgchem.5b02347
_journal_volume 54
_journal_year 2015
_chemical_compound_source 'synthetical product'
_chemical_formula_moiety '2(C26 H34 Mo N4 O6), C7 H16, 4(C H4 O)'
_chemical_formula_sum 'C63 H100 Mo2 N8 O16'
_chemical_formula_weight 1417.38
_chemical_name_common
; [2,2'-{5-[(tert-butylamino)carbonyl]-3-[2-(tert-butylamino)-2-oxoethyl]imi-
dazolidine-2,4-diyl}diphenolato-O,O',O"]-dioxo-molybdenum(VI) 
heptane methanol solvate (2:1:4)
;
_chemical_name_systematic
; [2,2'-{5-[(tert-butylamino)carbonyl]-3-[2-(tert-butylamino)-2-oxoethyl]imi-
dazolidine-2,4-diyl}diphenolato-O,O',O"]-dioxo-molybdenum(VI) 
heptane methanol solvate (2:1:4)
;
_space_group_crystal_system monoclinic
_space_group_IT_number 15
_space_group_name_Hall '-I 2ya'
_space_group_name_H-M_alt 'I 1 2/a 1'
_atom_sites_solution_hydrogens mixed
_atom_sites_solution_primary direct
_atom_sites_solution_secondary difmap
_audit_creation_method 'manual edited SHELXL-2014/6.cif file'
_cell_angle_alpha 90
_cell_angle_beta 94.0172(8)
_cell_angle_gamma 90
_cell_formula_units_Z 4
_cell_length_a 20.5952(10)
_cell_length_b 13.0143(6)
_cell_length_c 26.4203(12)
_cell_measurement_reflns_used 9766
_cell_measurement_temperature 100(2)
_cell_measurement_theta_max 35.60
_cell_measurement_theta_min 2.46
_cell_volume 7064.1(6)
_computing_cell_refinement 'Bruker SAINT'
_computing_data_collection 'Bruker APEX2'
_computing_data_reduction 'Bruker SAINT'
_computing_molecular_graphics 'modified ORTEP (Johnson, 1965)'
_computing_publication_material 'SHELXL-2014/6 (Sheldrick, 2014)'
_computing_structure_refinement 'SHELXL-2014/6 (Sheldrick, 2014)'
_computing_structure_solution 'SHELXS-97 (Sheldrick, 2008)'
_diffrn_ambient_temperature 100(2)
_diffrn_measured_fraction_theta_full 0.999
_diffrn_measured_fraction_theta_max 0.999
_diffrn_measurement_device_type 'Bruker APEX-II CCD'
_diffrn_measurement_method '\f and \w scans'
_diffrn_radiation_monochromator 'multilayer monochromator'
_diffrn_radiation_source 'Incoatec microfocus sealed tube'
_diffrn_radiation_type MoK\a
_diffrn_radiation_wavelength 0.71073
_diffrn_reflns_av_R_equivalents 0.0315
_diffrn_reflns_av_unetI/netI 0.0264
_diffrn_reflns_Laue_measured_fraction_full 0.999
_diffrn_reflns_Laue_measured_fraction_max 0.999
_diffrn_reflns_limit_h_max 27
_diffrn_reflns_limit_h_min -28
_diffrn_reflns_limit_k_max 18
_diffrn_reflns_limit_k_min -18
_diffrn_reflns_limit_l_max 37
_diffrn_reflns_limit_l_min -37
_diffrn_reflns_number 80138
_diffrn_reflns_point_group_measured_fraction_full 0.999
_diffrn_reflns_point_group_measured_fraction_max 0.999
_diffrn_reflns_theta_full 30.00
_diffrn_reflns_theta_max 30.00
_diffrn_reflns_theta_min 2.46
_exptl_absorpt_coefficient_mu 0.423
_exptl_absorpt_correction_T_max 1.000
_exptl_absorpt_correction_T_min 0.857
_exptl_absorpt_correction_type multi-scan
_exptl_absorpt_process_details 'Bruker (2001). SADABS. Bruker AXS Inc., Madison, Wisconsin, USA.'
_exptl_crystal_colour yellow
_exptl_crystal_density_diffrn 1.333
_exptl_crystal_description block
_exptl_crystal_F_000 2984
_exptl_crystal_size_max 0.320
_exptl_crystal_size_mid 0.270
_exptl_crystal_size_min 0.250
_refine_diff_density_max 0.706
_refine_diff_density_min -0.364
_refine_diff_density_rms 0.059
_refine_ls_extinction_method none
_refine_ls_goodness_of_fit_ref 1.058
_refine_ls_hydrogen_treatment mixed
_refine_ls_matrix_type full
_refine_ls_number_parameters 526
_refine_ls_number_reflns 10302
_refine_ls_number_restraints 17
_refine_ls_restrained_S_all 1.058
_refine_ls_R_factor_all 0.0285
_refine_ls_R_factor_gt 0.0244
_refine_ls_shift/su_max 0.002
_refine_ls_shift/su_mean 0.000
_refine_ls_structure_factor_coef Fsqd
_refine_ls_weighting_details 'w=1/[\s^2^(Fo^2^)+(0.0295P)^2^+4.7504P] where P=(Fo^2^+2Fc^2^)/3'
_refine_ls_weighting_scheme calc
_refine_ls_wR_factor_gt 0.0636
_refine_ls_wR_factor_ref 0.0658
_reflns_Friedel_coverage 0.000
_reflns_number_gt 9175
_reflns_number_total 10302
_reflns_threshold_expression 'I > 2\s(I)'
_cod_data_source_file ic5b02347_si_002.cif
_cod_data_source_block 3_NZ130D
_cod_original_sg_symbol_H-M 'I 2/a'
_cod_database_code 4346907
_shelx_space_group_comment
;
The symmetry employed for this shelxl refinement is uniquely defined
by the following loop, which should always be used as a source of
symmetry information in preference to the above space-group names.
They are only intended as comments.
;
_shelx_estimated_absorpt_t_min 0.877
_shelx_estimated_absorpt_t_max 0.902
_shelxl_version_number 2014/6

loop_
_space_group_symop_operation_xyz
'x, y, z'
'-x+1/2, y, -z'
'x+1/2, y+1/2, z+1/2'
'-x+1, y+1/2, -z+1/2'
'-x, -y, -z'
'x-1/2, -y, z'
'-x+1/2, -y+1/2, -z+1/2'
'x, -y+1/2, z+1/2'

loop_
_atom_site_label
_atom_site_type_symbol
_atom_site_fract_x
_atom_site_fract_y
_atom_site_fract_z
_atom_site_U_iso_or_equiv
_atom_site_adp_type
_atom_site_occupancy
_atom_site_site_symmetry_order
_atom_site_calc_flag
_atom_site_refinement_flags_posn
_atom_site_refinement_flags_adp
_atom_site_refinement_flags_occupancy
_atom_site_disorder_assembly
_atom_site_disorder_group
Mo1 Mo 0.46734(2) 0.67041(2) 0.69893(2) 0.01408(3) Uani 1 1 d . . . . .
O1 O 0.42528(4) 0.56693(6) 0.67429(3) 0.01995(16) Uani 1 1 d . . . . .
O2 O 0.52431(4) 0.62225(6) 0.74293(3) 0.02071(17) Uani 1 1 d . . . . .
C11 C 0.51446(5) 0.86594(8) 0.77127(4) 0.01490(19) Uani 1 1 d . . . . .
H11 H 0.5172 0.9416 0.7777 0.014(3) Uiso 1 1 calc R . . . .
N12 N 0.58099(5) 0.82527(7) 0.77546(4) 0.01546(18) Uani 1 1 d D . . . .
H12 H 0.5807(8) 0.7619(2) 0.7815(6) 0.022(4) Uiso 1 1 d D . . . .
C13 C 0.60712(5) 0.84005(8) 0.72534(4) 0.0155(2) Uani 1 1 d . . . . .
H13 H 0.6170 0.7714 0.7107 0.020(4) Uiso 1 1 calc R . . . .
C14 C 0.66875(5) 0.90644(9) 0.72735(4) 0.0178(2) Uani 1 1 d . . . . .
O14 O 0.69633(4) 0.92217(8) 0.68772(3) 0.0274(2) Uani 1 1 d . . . . .
N15 N 0.68813(5) 0.94233(8) 0.77285(4) 0.01749(18) Uani 1 1 d D . . . .
H15 H 0.6643(5) 0.9271(11) 0.7963(3) 0.023(4) Uiso 1 1 d D . . . .
C16 C 0.74899(5) 0.99930(9) 0.78731(5) 0.0188(2) Uani 1 1 d . . . . .
C17 C 0.74709(7) 1.02097(11) 0.84400(5) 0.0285(3) Uani 1 1 d . . . . .
H171 H 0.7083 1.0616 0.8499 0.036(3) Uiso 1 1 calc R U . . .
H172 H 0.7861 1.0594 0.8559 0.036(3) Uiso 1 1 calc R U . . .
H173 H 0.7456 0.9558 0.8625 0.036(3) Uiso 1 1 calc R U . . .
C18 C 0.80753(6) 0.93126(10) 0.77810(5) 0.0256(3) Uani 1 1 d . . . . .
H181 H 0.8037 0.8660 0.7961 0.032(3) Uiso 1 1 calc R U . . .
H182 H 0.8477 0.9662 0.7906 0.032(3) Uiso 1 1 calc R U . . .
H183 H 0.8088 0.9180 0.7417 0.032(3) Uiso 1 1 calc R U . . .
C19 C 0.75118(6) 1.10027(10) 0.75774(6) 0.0279(3) Uani 1 1 d . . . . .
H191 H 0.7520 1.0854 0.7214 0.032(3) Uiso 1 1 calc R U . . .
H192 H 0.7904 1.1387 0.7692 0.032(3) Uiso 1 1 calc R U . . .
H193 H 0.7126 1.1413 0.7637 0.032(3) Uiso 1 1 calc R U . . .
O21 O 0.40773(4) 0.71106(7) 0.74988(3) 0.01869(16) Uani 1 1 d . . . . .
C21 C 0.42349(5) 0.74521(9) 0.79765(4) 0.0179(2) Uani 1 1 d . . . . .
C22 C 0.47118(6) 0.82065(9) 0.80906(4) 0.0170(2) Uani 1 1 d . . . . .
C23 C 0.47965(6) 0.85790(10) 0.85882(5) 0.0225(2) Uani 1 1 d . . . . .
H23 H 0.5100 0.9117 0.8663 0.031(2) Uiso 1 1 calc R U . . .
C24 C 0.44485(7) 0.81814(11) 0.89734(5) 0.0274(3) Uani 1 1 d . . . . .
H24 H 0.4518 0.8435 0.9310 0.031(2) Uiso 1 1 calc R U . . .
C25 C 0.39954(6) 0.74060(12) 0.88609(5) 0.0282(3) Uani 1 1 d . . . . .
H25 H 0.3761 0.7119 0.9124 0.031(2) Uiso 1 1 calc R U . . .
C26 C 0.38838(6) 0.70494(11) 0.83673(5) 0.0240(2) Uani 1 1 d . . . . .
H26 H 0.3568 0.6529 0.8294 0.031(2) Uiso 1 1 calc R U . . .
C31 C 0.55075(5) 0.89116(8) 0.69188(4) 0.01564(19) Uani 1 1 d . . . . .
H31 H 0.5530 0.9670 0.6979 0.015(3) Uiso 1 1 calc R . . . .
N32 N 0.49235(4) 0.85078(7) 0.71646(3) 0.01401(17) Uani 1 1 d . . . . .
C33 C 0.43317(5) 0.91199(8) 0.70284(4) 0.0163(2) Uani 1 1 d . . . . .
H331 H 0.4455 0.9831 0.6943 0.018(2) Uiso 1 1 calc R U . . .
H332 H 0.4056 0.9149 0.7320 0.018(2) Uiso 1 1 calc R U . . .
C34 C 0.39565(5) 0.86317(9) 0.65789(4) 0.01586(19) Uani 1 1 d . . . . .
O34 O 0.40386(4) 0.76943(6) 0.64871(3) 0.01758(16) Uani 1 1 d . . . . .
N35 N 0.35342(5) 0.92141(8) 0.63150(4) 0.01856(19) Uani 1 1 d D . . . .
H35 H 0.3536(8) 0.9845(3) 0.6383(6) 0.025(4) Uiso 1 1 d D . . . .
C36 C 0.30971(6) 0.88607(9) 0.58770(4) 0.0203(2) Uani 1 1 d . . . . .
C37 C 0.26229(8) 0.97436(12) 0.57584(6) 0.0363(4) Uani 1 1 d . . . . .
H371 H 0.2396 0.9910 0.6062 0.046(3) Uiso 1 1 calc R U . . .
H372 H 0.2305 0.9540 0.5483 0.046(3) Uiso 1 1 calc R U . . .
H373 H 0.2864 1.0348 0.5654 0.046(3) Uiso 1 1 calc R U . . .
C38 C 0.35085(7) 0.86289(12) 0.54327(5) 0.0281(3) Uani 1 1 d . . . . .
H381 H 0.3735 0.9255 0.5337 0.043(3) Uiso 1 1 calc R U . . .
H382 H 0.3226 0.8387 0.5143 0.043(3) Uiso 1 1 calc R U . . .
H383 H 0.3829 0.8096 0.5532 0.043(3) Uiso 1 1 calc R U . . .
C39 C 0.27195(7) 0.79067(12) 0.60210(5) 0.0302(3) Uani 1 1 d . . . . .
H391 H 0.3023 0.7334 0.6086 0.044(3) Uiso 1 1 calc R U . . .
H392 H 0.2401 0.7725 0.5742 0.044(3) Uiso 1 1 calc R U . . .
H393 H 0.2492 0.8049 0.6327 0.044(3) Uiso 1 1 calc R U . . .
O41 O 0.52801(4) 0.69482(7) 0.64671(3) 0.02026(16) Uani 1 1 d . . . . .
C41 C 0.53574(6) 0.77495(10) 0.61549(4) 0.0200(2) Uani 1 1 d . . . . .
C42 C 0.54787(6) 0.87334(9) 0.63554(4) 0.0189(2) Uani 1 1 d . . . . .
C43 C 0.55583(6) 0.95494(11) 0.60231(5) 0.0263(3) Uani 1 1 d . . . . .
H43 H 0.5636 1.0221 0.6155 0.038(2) Uiso 1 1 calc R U . . .
C44 C 0.55249(7) 0.93927(13) 0.55000(5) 0.0350(3) Uani 1 1 d . . . . .
H44 H 0.5584 0.9953 0.5277 0.038(2) Uiso 1 1 calc R U . . .
C45 C 0.54050(8) 0.84175(14) 0.53060(5) 0.0360(3) Uani 1 1 d . . . . .
H45 H 0.5380 0.8310 0.4949 0.038(2) Uiso 1 1 calc R U . . .
C46 C 0.53215(7) 0.75958(12) 0.56296(5) 0.0290(3) Uani 1 1 d . . . . .
H46 H 0.5240 0.6928 0.5494 0.038(2) Uiso 1 1 calc R U . . .
O5 O 0.74630(5) 0.77309(9) 0.63299(4) 0.0355(2) Uani 1 1 d D . . . .
H5 H 0.7277(8) 0.8210(8) 0.6476(6) 0.049(6) Uiso 1 1 d D . . . .
C5 C 0.71169(9) 0.75093(14) 0.58596(7) 0.0450(4) Uani 1 1 d . . . . .
H51 H 0.6898 0.8133 0.5728 0.065(4) Uiso 1 1 calc R U . . .
H52 H 0.6792 0.6976 0.5909 0.065(4) Uiso 1 1 calc R U . . .
H53 H 0.7421 0.7267 0.5617 0.065(4) Uiso 1 1 calc R U . . .
O6 O 0.86466(5) 0.86437(7) 0.64817(4) 0.02669(19) Uani 1 1 d D . . . .
H6 H 0.8289(4) 0.8331(10) 0.6446(8) 0.038(5) Uiso 1 1 d D . . . .
C6 C 0.90414(9) 0.83047(14) 0.60928(8) 0.0440(4) Uani 1 1 d . . . . .
H61 H 0.8883 0.8611 0.5768 0.079(5) Uiso 1 1 calc R U . . .
H62 H 0.9020 0.7554 0.6067 0.079(5) Uiso 1 1 calc R U . . .
H63 H 0.9493 0.8516 0.6175 0.079(5) Uiso 1 1 calc R U . . .
C71 C 0.0752(8) 0.5323(12) 0.4618(9) 0.080(4) Uani 0.25 1 d D . P A 1
H711 H 0.0385 0.4847 0.4562 0.096 Uiso 0.25 1 calc R U P A 1
H712 H 0.0658 0.5816 0.4883 0.096 Uiso 0.25 1 calc R U P A 1
H713 H 0.0819 0.5692 0.4303 0.096 Uiso 0.25 1 calc R U P A 1
C72 C 0.1360(6) 0.4726(9) 0.4782(7) 0.092(3) Uani 0.25 1 d D . P A 1
H721 H 0.1465 0.4225 0.4518 0.110 Uiso 0.25 1 calc R U P A 1
H722 H 0.1303 0.4351 0.5102 0.110 Uiso 0.25 1 calc R U P A 1
C73 C 0.1895(6) 0.5533(11) 0.4859(6) 0.043(4) Uani 0.25 1 d D . P A 1
H731 H 0.1963 0.5866 0.4530 0.052 Uiso 0.25 1 calc R U P A 1
H732 H 0.1757 0.6068 0.5095 0.052 Uiso 0.25 1 calc R U P A 1
C74 C 0.2530(9) 0.5053(7) 0.5071(6) 0.050(4) Uani 0.25 1 d D . P A 1
H741 H 0.2607 0.4407 0.4887 0.060 Uiso 0.25 1 calc R U P A 1
H742 H 0.2494 0.4880 0.5433 0.060 Uiso 0.25 1 calc R U P A 1
C75 C 0.3107(5) 0.5772(11) 0.5025(5) 0.040(3) Uani 0.25 1 d D . P A 1
H751 H 0.3051 0.6151 0.4700 0.048 Uiso 0.25 1 calc R U P A 1
H752 H 0.3121 0.6280 0.5304 0.048 Uiso 0.25 1 calc R U P A 1
C76 C 0.3743(4) 0.5182(8) 0.5046(5) 0.052(3) Uani 0.25 1 d D . P A 1
H761 H 0.3814 0.4982 0.4692 0.062 Uiso 0.25 1 calc R U P A 1
H762 H 0.4090 0.5682 0.5150 0.062 Uiso 0.25 1 calc R U P A 1
C77 C 0.3873(5) 0.4239(8) 0.5366(5) 0.076(3) Uani 0.25 1 d D . P A 1
H771 H 0.4314 0.3987 0.5321 0.092 Uiso 0.25 1 calc R U P A 1
H772 H 0.3835 0.4410 0.5724 0.092 Uiso 0.25 1 calc R U P A 1
H773 H 0.3556 0.3704 0.5263 0.092 Uiso 0.25 1 calc R U P A 1
C81 C 0.0816(10) 0.4824(16) 0.4613(10) 0.080(4) Uani 0.25 1 d D . P B 2
H811 H 0.0391 0.5149 0.4643 0.096 Uiso 0.25 1 calc R U P B 2
H812 H 0.0895 0.4746 0.4253 0.096 Uiso 0.25 1 calc R U P B 2
H813 H 0.0820 0.4147 0.4775 0.096 Uiso 0.25 1 calc R U P B 2
C82 C 0.1341(7) 0.5487(15) 0.4870(10) 0.092(3) Uani 0.25 1 d D . P B 2
H821 H 0.1262 0.5574 0.5233 0.110 Uiso 0.25 1 calc R U P B 2
H822 H 0.1337 0.6175 0.4710 0.110 Uiso 0.25 1 calc R U P B 2
C83 C 0.1994(5) 0.4980(12) 0.4822(4) 0.044(2) Uani 0.25 1 d D . P B 2
H831 H 0.2085 0.4971 0.4459 0.053 Uiso 0.25 1 calc R U P B 2
H832 H 0.1965 0.4257 0.4934 0.053 Uiso 0.25 1 calc R U P B 2
C84 C 0.2561(6) 0.5484(8) 0.5120(5) 0.053(3) Uani 0.25 1 d D . P B 2
H841 H 0.2578 0.6218 0.5022 0.064 Uiso 0.25 1 calc R U P B 2
H842 H 0.2486 0.5453 0.5485 0.064 Uiso 0.25 1 calc R U P B 2
C85 C 0.3211(5) 0.4994(12) 0.5038(4) 0.056(3) Uani 0.25 1 d D . P B 2
H851 H 0.3288 0.5035 0.4673 0.068 Uiso 0.25 1 calc R U P B 2
H852 H 0.3190 0.4257 0.5129 0.068 Uiso 0.25 1 calc R U P B 2
C86 C 0.3783(4) 0.5478(7) 0.5340(3) 0.0382(18) Uani 0.25 1 d D . P B 2
H861 H 0.3834 0.6199 0.5230 0.046 Uiso 0.25 1 calc R U P B 2
H862 H 0.3701 0.5482 0.5705 0.046 Uiso 0.25 1 calc R U P B 2
C87 C 0.4398(5) 0.4893(7) 0.5265(5) 0.056(3) Uani 0.25 1 d D . P B 2
H871 H 0.4763 0.5217 0.5463 0.067 Uiso 0.25 1 calc R U P B 2
H872 H 0.4350 0.4182 0.5379 0.067 Uiso 0.25 1 calc R U P B 2
H873 H 0.4483 0.4899 0.4905 0.067 Uiso 0.25 1 calc R U P B 2

loop_
_atom_site_aniso_label
_atom_site_aniso_U_11
_atom_site_aniso_U_22
_atom_site_aniso_U_33
_atom_site_aniso_U_23
_atom_site_aniso_U_13
_atom_site_aniso_U_12
Mo1 0.01466(5) 0.01197(5) 0.01535(5) 0.00013(3) -0.00080(3) -0.00039(3)
O1 0.0207(4) 0.0163(4) 0.0224(4) -0.0009(3) -0.0023(3) -0.0018(3)
O2 0.0205(4) 0.0171(4) 0.0237(4) 0.0022(3) -0.0045(3) -0.0003(3)
C11 0.0149(5) 0.0157(5) 0.0137(5) -0.0008(4) -0.0017(4) -0.0001(4)
N12 0.0138(4) 0.0156(4) 0.0168(4) 0.0031(3) -0.0001(3) -0.0001(3)
C13 0.0140(5) 0.0161(5) 0.0161(5) 0.0003(4) 0.0001(4) -0.0005(4)
C14 0.0149(5) 0.0186(5) 0.0199(5) 0.0000(4) 0.0010(4) -0.0004(4)
O14 0.0230(4) 0.0397(5) 0.0202(4) -0.0020(4) 0.0055(3) -0.0095(4)
N15 0.0138(4) 0.0206(5) 0.0182(4) -0.0011(4) 0.0023(3) -0.0027(3)
C16 0.0128(5) 0.0201(5) 0.0232(5) -0.0008(4) -0.0013(4) -0.0014(4)
C17 0.0226(6) 0.0365(7) 0.0259(6) -0.0086(5) -0.0032(5) -0.0035(5)
C18 0.0157(5) 0.0284(6) 0.0329(7) 0.0017(5) 0.0023(5) 0.0032(5)
C19 0.0212(6) 0.0218(6) 0.0398(7) 0.0046(5) -0.0045(5) -0.0038(5)
O21 0.0157(4) 0.0234(4) 0.0169(4) -0.0019(3) 0.0006(3) -0.0038(3)
C21 0.0145(5) 0.0225(5) 0.0165(5) -0.0005(4) 0.0008(4) 0.0005(4)
C22 0.0151(5) 0.0199(5) 0.0161(5) -0.0005(4) 0.0013(4) 0.0015(4)
C23 0.0210(5) 0.0277(6) 0.0186(5) -0.0049(4) 0.0006(4) -0.0003(5)
C24 0.0250(6) 0.0404(7) 0.0173(6) -0.0054(5) 0.0042(5) 0.0001(5)
C25 0.0213(6) 0.0439(8) 0.0201(6) 0.0014(5) 0.0071(5) -0.0022(5)
C26 0.0167(5) 0.0333(6) 0.0223(6) 0.0004(5) 0.0036(4) -0.0035(5)
C31 0.0153(5) 0.0152(5) 0.0162(5) 0.0016(4) 0.0001(4) -0.0014(4)
N32 0.0136(4) 0.0145(4) 0.0137(4) 0.0006(3) -0.0009(3) 0.0006(3)
C33 0.0156(5) 0.0155(5) 0.0172(5) -0.0015(4) -0.0033(4) 0.0031(4)
C34 0.0141(5) 0.0184(5) 0.0150(5) 0.0001(4) -0.0001(4) 0.0003(4)
O34 0.0192(4) 0.0160(4) 0.0170(4) -0.0009(3) -0.0027(3) 0.0013(3)
N35 0.0187(4) 0.0178(4) 0.0183(4) -0.0022(3) -0.0049(4) 0.0031(4)
C36 0.0182(5) 0.0246(6) 0.0172(5) -0.0029(4) -0.0054(4) 0.0034(4)
C37 0.0343(7) 0.0366(8) 0.0350(7) -0.0111(6) -0.0199(6) 0.0160(6)
C38 0.0293(6) 0.0378(7) 0.0170(6) 0.0013(5) 0.0004(5) 0.0017(6)
C39 0.0210(6) 0.0414(8) 0.0278(7) -0.0040(6) -0.0020(5) -0.0087(5)
O41 0.0216(4) 0.0187(4) 0.0211(4) -0.0024(3) 0.0058(3) 0.0000(3)
C41 0.0173(5) 0.0257(6) 0.0173(5) -0.0006(4) 0.0031(4) -0.0014(4)
C42 0.0173(5) 0.0230(5) 0.0163(5) 0.0028(4) 0.0007(4) -0.0012(4)
C43 0.0254(6) 0.0295(6) 0.0238(6) 0.0085(5) -0.0002(5) -0.0041(5)
C44 0.0339(7) 0.0493(9) 0.0219(6) 0.0146(6) 0.0026(5) -0.0063(6)
C45 0.0329(7) 0.0598(10) 0.0157(6) 0.0028(6) 0.0045(5) -0.0055(7)
C46 0.0270(6) 0.0408(8) 0.0197(6) -0.0060(5) 0.0050(5) -0.0042(6)
O5 0.0319(5) 0.0333(5) 0.0415(6) -0.0054(5) 0.0036(5) -0.0039(4)
C5 0.0391(9) 0.0452(9) 0.0500(10) -0.0151(8) -0.0022(7) -0.0022(7)
O6 0.0270(5) 0.0246(4) 0.0283(5) -0.0002(4) 0.0009(4) -0.0023(4)
C6 0.0363(9) 0.0462(10) 0.0508(10) -0.0010(7) 0.0120(8) 0.0138(7)
C71 0.074(6) 0.100(13) 0.066(5) -0.028(9) 0.000(4) -0.009(8)
C72 0.102(9) 0.062(6) 0.110(9) -0.016(6) -0.006(8) 0.016(6)
C73 0.051(7) 0.044(9) 0.033(6) 0.000(7) -0.004(4) -0.022(6)
C74 0.071(7) 0.058(6) 0.019(11) 0.000(6) -0.007(7) 0.016(8)
C75 0.040(5) 0.030(5) 0.049(8) 0.003(4) -0.011(4) 0.002(3)
C76 0.041(5) 0.065(9) 0.050(6) 0.016(5) 0.009(4) -0.018(4)
C77 0.041(5) 0.071(7) 0.114(9) 0.021(6) -0.013(5) 0.020(5)
C81 0.074(6) 0.100(13) 0.066(5) -0.028(9) 0.000(4) -0.009(8)
C82 0.102(9) 0.062(6) 0.110(9) -0.016(6) -0.006(8) 0.016(6)
C83 0.057(6) 0.060(7) 0.016(4) 0.000(5) 0.000(4) 0.000(5)
C84 0.077(7) 0.057(6) 0.026(5) -0.012(5) 0.008(6) 0.004(7)
C85 0.082(9) 0.061(8) 0.026(5) -0.001(5) 0.007(5) 0.004(7)
C86 0.037(4) 0.056(5) 0.022(3) -0.011(3) -0.003(3) 0.008(3)
C87 0.074(8) 0.032(4) 0.059(6) 0.011(4) -0.012(5) -0.006(4)

loop_
_atom_type_symbol
_atom_type_description
_atom_type_scat_dispersion_real
_atom_type_scat_dispersion_imag
_atom_type_scat_source
C C 0.0033 0.0016 'International Tables Vol C Tables 4.2.6.8 and 6.1.1.4'
H H 0.0000 0.0000 'International Tables Vol C Tables 4.2.6.8 and 6.1.1.4'
N N 0.0061 0.0033 'International Tables Vol C Tables 4.2.6.8 and 6.1.1.4'
O O 0.0106 0.0060 'International Tables Vol C Tables 4.2.6.8 and 6.1.1.4'
Mo Mo -1.6832 0.6857 'International Tables Vol C Tables 4.2.6.8 and 6.1.1.4'

loop_
_geom_angle_atom_site_label_1
_geom_angle_atom_site_label_2
_geom_angle_atom_site_label_3
_geom_angle
_geom_angle_publ_flag
O1 Mo1 N32 157.92(4) yes
O2 Mo1 O34 165.80(4) yes
O2 Mo1 N32 95.61(4) ?
O1 Mo1 O2 106.01(4) ?
O1 Mo1 O41 101.07(4) ?
O2 Mo1 O41 95.59(4) ?
O1 Mo1 O21 98.61(4) ?
O2 Mo1 O21 93.73(4) ?
O21 Mo1 O41 154.94(4) yes
O1 Mo1 O34 88.17(3) ?
O41 Mo1 O34 82.05(3) ?
O21 Mo1 O34 83.23(3) ?
O41 Mo1 N32 80.82(3) ?
O21 Mo1 N32 75.15(3) ?
O34 Mo1 N32 70.20(3) ?
N12 C11 N32 104.14(9) ?
N12 C11 C22 113.74(9) ?
N32 C11 C22 115.79(9) ?
N12 C11 H11 107.6 ?
N32 C11 H11 107.6 ?
C22 C11 H11 107.6 ?
C11 N12 C13 106.42(8) ?
C11 N12 H12 110.5(11) ?
C13 N12 H12 107.8(11) ?
N12 C13 C14 113.27(9) ?
N12 C13 C31 105.10(9) ?
C14 C13 C31 111.17(9) ?
N12 C13 H13 109.1 ?
C14 C13 H13 109.1 ?
C31 C13 H13 109.1 ?
O14 C14 N15 125.45(11) ?
O14 C14 C13 119.33(10) ?
N15 C14 C13 115.22(10) ?
C14 N15 C16 127.26(10) ?
C14 N15 H15 115.6(9) ?
C16 N15 H15 117.0(9) ?
N15 C16 C17 105.41(10) ?
N15 C16 C18 109.33(10) ?
C17 C16 C18 109.74(10) ?
N15 C16 C19 110.62(9) ?
C17 C16 C19 110.22(11) ?
C18 C16 C19 111.35(11) ?
C16 C17 H171 109.5 ?
C16 C17 H172 109.5 ?
H171 C17 H172 109.5 ?
C16 C17 H173 109.5 ?
H171 C17 H173 109.5 ?
H172 C17 H173 109.5 ?
C16 C18 H181 109.5 ?
C16 C18 H182 109.5 ?
H181 C18 H182 109.5 ?
C16 C18 H183 109.5 ?
H181 C18 H183 109.5 ?
H182 C18 H183 109.5 ?
C16 C19 H191 109.5 ?
C16 C19 H192 109.5 ?
H191 C19 H192 109.5 ?
C16 C19 H193 109.5 ?
H191 C19 H193 109.5 ?
H192 C19 H193 109.5 ?
C21 O21 Mo1 127.45(7) yes
O21 C21 C26 117.42(10) ?
O21 C21 C22 123.12(10) ?
C26 C21 C22 119.42(11) ?
C23 C22 C21 118.82(11) ?
C23 C22 C11 116.53(10) ?
C21 C22 C11 124.65(10) ?
C24 C23 C22 121.56(12) ?
C24 C23 H23 119.2 ?
C22 C23 H23 119.2 ?
C23 C24 C25 119.17(12) ?
C23 C24 H24 120.4 ?
C25 C24 H24 120.4 ?
C26 C25 C24 120.48(12) ?
C26 C25 H25 119.8 ?
C24 C25 H25 119.8 ?
C25 C26 C21 120.44(12) ?
C25 C26 H26 119.8 ?
C21 C26 H26 119.8 ?
N32 C31 C42 113.39(9) ?
N32 C31 C13 101.12(8) ?
C42 C31 C13 118.15(9) ?
N32 C31 H31 107.9 ?
C42 C31 H31 107.9 ?
C13 C31 H31 107.9 ?
C33 N32 C11 110.68(8) ?
C33 N32 C31 112.19(8) ?
C11 N32 C31 99.98(8) ?
C33 N32 Mo1 108.20(6) ?
C11 N32 Mo1 110.82(6) ?
C31 N32 Mo1 114.80(6) ?
N32 C33 C34 109.39(9) ?
N32 C33 H331 109.8 ?
C34 C33 H331 109.8 ?
N32 C33 H332 109.8 ?
C34 C33 H332 109.8 ?
H331 C33 H332 108.2 ?
O34 C34 N35 123.32(10) ?
O34 C34 C33 119.43(9) ?
N35 C34 C33 117.18(10) ?
C34 O34 Mo1 122.12(7) yes
C34 N35 C36 125.11(10) ?
C34 N35 H35 117.2(11) ?
C36 N35 H35 117.5(11) ?
N35 C36 C38 108.73(10) ?
N35 C36 C37 105.69(10) ?
C38 C36 C37 111.89(11) ?
N35 C36 C39 110.39(10) ?
C38 C36 C39 110.55(11) ?
C37 C36 C39 109.49(12) ?
C36 C37 H371 109.5 ?
C36 C37 H372 109.5 ?
H371 C37 H372 109.5 ?
C36 C37 H373 109.5 ?
H371 C37 H373 109.5 ?
H372 C37 H373 109.5 ?
C36 C38 H381 109.5 ?
C36 C38 H382 109.5 ?
H381 C38 H382 109.5 ?
C36 C38 H383 109.5 ?
H381 C38 H383 109.5 ?
H382 C38 H383 109.5 ?
C36 C39 H391 109.5 ?
C36 C39 H392 109.5 ?
H391 C39 H392 109.5 ?
C36 C39 H393 109.5 ?
H391 C39 H393 109.5 ?
H392 C39 H393 109.5 ?
C41 O41 Mo1 131.95(8) yes
O41 C41 C46 119.80(12) ?
O41 C41 C42 120.12(10) ?
C46 C41 C42 120.08(12) ?
C43 C42 C41 118.90(11) ?
C43 C42 C31 120.50(11) ?
C41 C42 C31 120.58(10) ?
C44 C43 C42 120.86(13) ?
C44 C43 H43 119.6 ?
C42 C43 H43 119.6 ?
C45 C44 C43 119.76(13) ?
C45 C44 H44 120.1 ?
C43 C44 H44 120.1 ?
C44 C45 C46 120.33(13) ?
C44 C45 H45 119.8 ?
C46 C45 H45 119.8 ?
C45 C46 C41 120.07(14) ?
C45 C46 H46 120.0 ?
C41 C46 H46 120.0 ?
C5 O5 H5 109.6(12) ?
O5 C5 H51 109.5 ?
O5 C5 H52 109.5 ?
H51 C5 H52 109.5 ?
O5 C5 H53 109.5 ?
H51 C5 H53 109.5 ?
H52 C5 H53 109.5 ?
C6 O6 H6 108.1(13) ?
O6 C6 H61 109.5 ?
O6 C6 H62 109.5 ?
H61 C6 H62 109.5 ?
O6 C6 H63 109.5 ?
H61 C6 H63 109.5 ?
H62 C6 H63 109.5 ?
C72 C71 H711 109.5 ?
C72 C71 H712 109.5 ?
H711 C71 H712 109.5 ?
C72 C71 H713 109.5 ?
H711 C71 H713 109.5 ?
H712 C71 H713 109.5 ?
C71 C72 C73 105.1(12) ?
C71 C72 H721 110.7 ?
C73 C72 H721 110.7 ?
C71 C72 H722 110.7 ?
C73 C72 H722 110.7 ?
H721 C72 H722 108.8 ?
C74 C73 C72 111.2(12) ?
C74 C73 H731 109.4 ?
C72 C73 H731 109.4 ?
C74 C73 H732 109.4 ?
C72 C73 H732 109.4 ?
H731 C73 H732 108.0 ?
C73 C74 C75 112.0(7) ?
C73 C74 H741 109.2 ?
C75 C74 H741 109.2 ?
C73 C74 H742 109.2 ?
C75 C74 H742 109.2 ?
H741 C74 H742 107.9 ?
C76 C75 C74 111.3(12) ?
C76 C75 H751 109.4 ?
C74 C75 H751 109.4 ?
C76 C75 H752 109.4 ?
C74 C75 H752 109.4 ?
H751 C75 H752 108.0 ?
C77 C76 C75 123.5(8) ?
C77 C76 H761 106.4 ?
C75 C76 H761 106.4 ?
C77 C76 H762 106.4 ?
C75 C76 H762 106.4 ?
H761 C76 H762 106.5 ?
C76 C77 H771 109.5 ?
C76 C77 H772 109.5 ?
H771 C77 H772 109.5 ?
C76 C77 H773 109.5 ?
H771 C77 H773 109.5 ?
H772 C77 H773 109.5 ?
C82 C81 H811 109.5 ?
C82 C81 H812 109.5 ?
H811 C81 H812 109.5 ?
C82 C81 H813 109.5 ?
H811 C81 H813 109.5 ?
H812 C81 H813 109.5 ?
C81 C82 C83 109.0(14) ?
C81 C82 H821 109.9 ?
C83 C82 H821 109.9 ?
C81 C82 H822 109.9 ?
C83 C82 H822 109.9 ?
H821 C82 H822 108.3 ?
C82 C83 C84 115.2(12) ?
C82 C83 H831 108.5 ?
C84 C83 H831 108.5 ?
C82 C83 H832 108.5 ?
C84 C83 H832 108.5 ?
H831 C83 H832 107.5 ?
C85 C84 C83 113.7(8) ?
C85 C84 H841 108.8 ?
C83 C84 H841 108.8 ?
C85 C84 H842 108.8 ?
C83 C84 H842 108.8 ?
H841 C84 H842 107.7 ?
C84 C85 C86 114.4(10) ?
C84 C85 H851 108.7 ?
C86 C85 H851 108.7 ?
C84 C85 H852 108.7 ?
C86 C85 H852 108.7 ?
H851 C85 H852 107.6 ?
C87 C86 C85 110.6(8) ?
C87 C86 H861 109.5 ?
C85 C86 H861 109.5 ?
C87 C86 H862 109.5 ?
C85 C86 H862 109.5 ?
H861 C86 H862 108.1 ?
C86 C87 H871 109.5 ?
C86 C87 H872 109.5 ?
H871 C87 H872 109.5 ?
C86 C87 H873 109.5 ?
H871 C87 H873 109.5 ?
H872 C87 H873 109.5 ?

loop_
_geom_bond_atom_site_label_1
_geom_bond_atom_site_label_2
_geom_bond_distance
_geom_bond_publ_flag
Mo1 O1 1.7054(8) yes
Mo1 O2 1.7116(8) yes
Mo1 O41 1.9513(9) yes
Mo1 O21 1.9573(8) yes
Mo1 O34 2.2108(8) yes
Mo1 N32 2.4407(9) yes
C11 N12 1.4658(14) ?
C11 N32 1.5004(13) ?
C11 C22 1.5045(16) ?
C11 H11 1.00 ?
N12 C13 1.4767(15) ?
N12 H12 0.84 ?
C13 C14 1.5333(15) ?
C13 C31 1.5581(15) ?
C13 H13 1.00 ?
C14 O14 1.2427(15) ?
C14 N15 1.3250(15) ?
N15 C16 1.4831(14) ?
N15 H15 0.84 ?
C16 C17 1.5271(18) ?
C16 C18 1.5290(17) ?
C16 C19 1.5312(17) ?
C17 H171 0.98 ?
C17 H172 0.98 ?
C17 H173 0.98 ?
C18 H181 0.98 ?
C18 H182 0.98 ?
C18 H183 0.98 ?
C19 H191 0.98 ?
C19 H192 0.98 ?
C19 H193 0.98 ?
O21 C21 1.3558(14) ?
C21 C26 1.4029(17) ?
C21 C22 1.4064(16) ?
C22 C23 1.4005(16) ?
C23 C24 1.3854(18) ?
C23 H23 0.95 ?
C24 C25 1.392(2) ?
C24 H24 0.95 ?
C25 C26 1.3881(18) ?
C25 H25 0.95 ?
C26 H26 0.95 ?
C31 N32 1.5012(14) ?
C31 C42 1.5036(16) ?
C31 H31 1.00 ?
N32 C33 1.4793(14) ?
C33 C34 1.5109(15) ?
C33 H331 0.99 ?
C33 H332 0.99 ?
C34 O34 1.2575(14) ?
C34 N35 1.3162(14) ?
N35 C36 1.4883(14) ?
N35 H35 0.84 ?
C36 C38 1.5253(18) ?
C36 C37 1.5262(17) ?
C36 C39 1.5272(19) ?
C37 H371 0.98 ?
C37 H372 0.98 ?
C37 H373 0.98 ?
C38 H381 0.98 ?
C38 H382 0.98 ?
C38 H383 0.98 ?
C39 H391 0.98 ?
C39 H392 0.98 ?
C39 H393 0.98 ?
O41 C41 1.3459(15) ?
C41 C46 1.3990(17) ?
C41 C42 1.4015(17) ?
C42 C43 1.3948(17) ?
C43 C44 1.3938(19) ?
C43 H43 0.95 ?
C44 C45 1.385(2) ?
C44 H44 0.95 ?
C45 C46 1.387(2) ?
C45 H45 0.95 ?
C46 H46 0.95 ?
O5 C5 1.418(2) ?
O5 H5 0.84 ?
C5 H51 0.98 ?
C5 H52 0.98 ?
C5 H53 0.98 ?
O6 C6 1.424(2) ?
O6 H6 0.84 ?
C6 H61 0.98 ?
C6 H62 0.98 ?
C6 H63 0.98 ?
C71 C72 1.510(6) ?
C71 H711 0.98 ?
C71 H712 0.98 ?
C71 H713 0.98 ?
C72 C73 1.525(6) ?
C72 H721 0.99 ?
C72 H722 0.99 ?
C73 C74 1.522(6) ?
C73 H731 0.99 ?
C73 H732 0.99 ?
C74 C75 1.523(6) ?
C74 H741 0.99 ?
C74 H742 0.99 ?
C75 C76 1.516(6) ?
C75 H751 0.99 ?
C75 H752 0.99 ?
C76 C77 1.505(6) ?
C76 H761 0.99 ?
C76 H762 0.99 ?
C77 H771 0.98 ?
C77 H772 0.98 ?
C77 H773 0.98 ?
C81 C82 1.509(6) ?
C81 H811 0.98 ?
C81 H812 0.98 ?
C81 H813 0.98 ?
C82 C83 1.511(6) ?
C82 H821 0.99 ?
C82 H822 0.99 ?
C83 C84 1.512(6) ?
C83 H831 0.99 ?
C83 H832 0.99 ?
C84 C85 1.511(6) ?
C84 H841 0.99 ?
C84 H842 0.99 ?
C85 C86 1.514(6) ?
C85 H851 0.99 ?
C85 H852 0.99 ?
C86 C87 1.503(6) ?
C86 H861 0.99 ?
C86 H862 0.99 ?
C87 H871 0.98 ?
C87 H872 0.98 ?
C87 H873 0.98 ?

loop_
_geom_hbond_atom_site_label_D
_geom_hbond_atom_site_label_H
_geom_hbond_atom_site_label_A
_geom_hbond_distance_DH
_geom_hbond_distance_HA
_geom_hbond_distance_DA
_geom_hbond_angle_DHA
_geom_hbond_site_symmetry_A
N12 H12 O2 0.84 2.350(11) 2.9903(13) 133.4(13) .
N15 H15 N12 0.84 2.208(12) 2.6863(13) 116.2(11) .
N35 H35 O6 0.84 1.995(3) 2.8295(14) 171.9(16) 6_575
O5 H5 O14 0.84 1.836(3) 2.6688(15) 171.1(18) .
O6 H6 O5 0.84 1.878(2) 2.7161(14) 174.8(17) .

loop_
_geom_torsion_atom_site_label_1
_geom_torsion_atom_site_label_2
_geom_torsion_atom_site_label_3
_geom_torsion_atom_site_label_4
_geom_torsion
_geom_torsion_publ_flag
N32 C11 N12 C13 29.12(10) ?
C22 C11 N12 C13 156.06(9) ?
C11 N12 C13 C14 121.05(10) ?
C11 N12 C13 C31 -0.50(11) ?
N12 C13 C14 O14 178.10(10) ?
C31 C13 C14 O14 -63.82(14) ?
N12 C13 C14 N15 -1.65(14) ?
C31 C13 C14 N15 116.43(11) ?
O14 C14 N15 C16 -6.3(2) ?
C13 C14 N15 C16 173.40(10) ?
C14 N15 C16 C17 -179.42(12) ?
C14 N15 C16 C18 -61.52(15) ?
C14 N15 C16 C19 61.46(15) ?
Mo1 O21 C21 C26 -135.86(10) yes
Mo1 O21 C21 C22 46.42(15) yes
O21 C21 C22 C23 173.99(11) ?
C26 C21 C22 C23 -3.69(17) ?
O21 C21 C22 C11 -5.63(18) ?
C26 C21 C22 C11 176.69(11) ?
N12 C11 C22 C23 77.30(13) ?
N32 C11 C22 C23 -162.11(10) ?
N12 C11 C22 C21 -103.07(13) ?
N32 C11 C22 C21 17.52(15) ?
C21 C22 C23 C24 3.67(18) ?
C11 C22 C23 C24 -176.67(12) ?
C22 C23 C24 C25 -1.2(2) ?
C23 C24 C25 C26 -1.3(2) ?
C24 C25 C26 C21 1.2(2) ?
O21 C21 C26 C25 -176.49(12) ?
C22 C21 C26 C25 1.33(19) ?
N12 C13 C31 N32 -27.91(10) ?
C14 C13 C31 N32 -150.83(9) ?
N12 C13 C31 C42 -152.25(9) ?
C14 C13 C31 C42 84.83(12) ?
N12 C11 N32 C33 -165.05(9) ?
C22 C11 N32 C33 69.30(12) ?
N12 C11 N32 C31 -46.61(10) ?
C22 C11 N32 C31 -172.25(9) ?
N12 C11 N32 Mo1 74.90(8) ?
C22 C11 N32 Mo1 -50.74(10) ?
C42 C31 N32 C33 -70.60(11) ?
C13 C31 N32 C33 161.89(8) ?
C42 C31 N32 C11 172.08(9) ?
C13 C31 N32 C11 44.57(9) ?
C42 C31 N32 Mo1 53.46(10) ?
C13 C31 N32 Mo1 -74.04(8) ?
C11 N32 C33 C34 -155.14(9) ?
C31 N32 C33 C34 94.13(11) ?
Mo1 N32 C33 C34 -33.54(10) ?
N32 C33 C34 O34 22.65(14) ?
N32 C33 C34 N35 -160.30(10) ?
N35 C34 O34 Mo1 -173.16(9) ?
C33 C34 O34 Mo1 3.70(14) ?
O34 C34 N35 C36 0.10(19) ?
C33 C34 N35 C36 -176.82(11) ?
C34 N35 C36 C38 -69.37(15) ?
C34 N35 C36 C37 170.36(13) ?
C34 N35 C36 C39 52.06(16) ?
Mo1 O41 C41 C46 -123.27(11) yes
Mo1 O41 C41 C42 57.26(15) yes
O41 C41 C42 C43 179.85(11) ?
C46 C41 C42 C43 0.39(18) ?
O41 C41 C42 C31 -1.54(17) ?
C46 C41 C42 C31 178.99(11) ?
N32 C31 C42 C43 126.49(12) ?
C13 C31 C42 C43 -115.49(12) ?
N32 C31 C42 C41 -52.09(14) ?
C13 C31 C42 C41 65.93(14) ?
C41 C42 C43 C44 -0.65(19) ?
C31 C42 C43 C44 -179.26(12) ?
C42 C43 C44 C45 0.6(2) ?
C43 C44 C45 C46 -0.3(2) ?
C44 C45 C46 C41 0.1(2) ?
O41 C41 C46 C45 -179.57(13) ?
C42 C41 C46 C45 -0.1(2) ?
C71 C72 C73 C74 175.0(16) ?
C72 C73 C74 C75 165.4(12) ?
C73 C74 C75 C76 -158.5(11) ?
C74 C75 C76 C77 -34.8(18) ?
C81 C82 C83 C84 -172.4(18) ?
C82 C83 C84 C85 -176.6(17) ?
C83 C84 C85 C86 -179.1(13) ?
C84 C85 C86 C87 175.7(10) ?
